data_1519803
loop_
_publ_author_name
'Kilic, A.'
'Besli, S.'
'Coles, Simon J.'

_publ_section_title
;
 C3H6Cl9N7OP6
;
_journal_name_full 'Crystal Structure Report Archive'
_journal_page_first 352
_journal_year 2007
_chemical_formula_sum 'C3 H6 Cl9 N7 O P6'
_chemical_formula_weight 661.02
_space_group_IT_number 2
_symmetry_cell_setting triclinic
_symmetry_space_group_name_Hall '-P 1'
_symmetry_space_group_name_H-M 'P -1'
_atom_sites_solution_hydrogens geom
_atom_sites_solution_primary direct
_atom_sites_solution_secondary difmap
_cell_angle_alpha 95.4020(10)
_cell_angle_beta 95.1100(10)
_cell_angle_gamma 101.3340(10)
_cell_formula_units_Z 2
_cell_length_a 8.29070(10)
_cell_length_b 8.95560(10)
_cell_length_c 15.00720(10)
_cell_measurement_reflns_used 34900
_cell_measurement_temperature 120(2)
_cell_measurement_theta_max 27.48
_cell_measurement_theta_min 2.91
_cell_volume 1081.05(2)
_computing_cell_refinement 'DENZO, COLLECT'
_computing_data_reduction 'DENZO, COLLECT'
_computing_molecular_graphics 'PLATON (Spek, 2003)'
_computing_structure_refinement 'SHELXL-97 (Sheldrick, 1997)'
_computing_structure_solution 'SHELXS-97 (Sheldrick, 1997)'
_diffrn_ambient_temperature 120(2)
_diffrn_detector_area_resol_mean 9.091
_diffrn_measured_fraction_theta_full 0.996
_diffrn_measured_fraction_theta_max 0.996
_diffrn_measurement_device_type 'Bruker-Nonius APEX2 Area Detector'
_diffrn_measurement_method '\f and \w scans'
_diffrn_radiation_monochromator '10cm confocal mirrors'
_diffrn_radiation_source 'Bruker-Nonius FR591 rotating anode'
_diffrn_radiation_type MoK\a
_diffrn_radiation_wavelength 0.71073
_diffrn_reflns_av_R_equivalents 0.0211
_diffrn_reflns_av_sigmaI/netI 0.0214
_diffrn_reflns_limit_h_max 10
_diffrn_reflns_limit_h_min -10
_diffrn_reflns_limit_k_max 11
_diffrn_reflns_limit_k_min -11
_diffrn_reflns_limit_l_max 19
_diffrn_reflns_limit_l_min -19
_diffrn_reflns_number 23785
_diffrn_reflns_theta_full 27.50
_diffrn_reflns_theta_max 27.50
_diffrn_reflns_theta_min 3.00
_exptl_absorpt_coefficient_mu 1.622
_exptl_absorpt_correction_T_max 0.8546
_exptl_absorpt_correction_T_min 0.8546
_exptl_absorpt_correction_type multi-scan
_exptl_absorpt_process_details 'SADABS V2.10 (Sheldrick, G.M., 2003)'
_exptl_crystal_colour colourless
_exptl_crystal_density_diffrn 2.031
_exptl_crystal_density_method 'not measured'
_exptl_crystal_description block
_exptl_crystal_F_000 648
_exptl_crystal_size_max 0.10
_exptl_crystal_size_mid 0.10
_exptl_crystal_size_min 0.10
_refine_diff_density_max 0.651
_refine_diff_density_min -0.797
_refine_diff_density_rms 0.280
_refine_ls_extinction_method none
_refine_ls_goodness_of_fit_ref 1.235
_refine_ls_hydrogen_treatment constr
_refine_ls_matrix_type full
_refine_ls_number_parameters 235
_refine_ls_number_reflns 4968
_refine_ls_number_restraints 0
_refine_ls_restrained_S_all 1.235
_refine_ls_R_factor_all 0.0233
_refine_ls_R_factor_gt 0.0206
_refine_ls_shift/su_max 0.005
_refine_ls_shift/su_mean 0.001
_refine_ls_structure_factor_coef Fsqd
_refine_ls_weighting_details 'calc w=1/[\s^2^(Fo^2^)+(0.0359P)^2^+0.5884P] where P=(Fo^2^+2Fc^2^)/3'
_refine_ls_weighting_scheme calc
_refine_ls_wR_factor_gt 0.0642
_refine_ls_wR_factor_ref 0.0747
_reflns_number_gt 4783
_reflns_number_total 4968
_reflns_threshold_expression >2sigma(I)
_cod_data_source_file eCrystal-352.cif
_cod_data_source_block 2007src1070
_cod_depositor_comments
;
Citation :
Kilic, A. and Besli, S. and Coles, Simon J. (2007) 
University of Southampton, Crystal Structure Report Archive. 
(doi:10.5258/ecrystals/352)

More at:
http://ecrystals.chem.soton.ac.uk/352/

The following automatic conversions were performed:

'_symmetry_cell_setting' value 'Triclinic' changed to 'triclinic'
according to the built-in table from CIF Core dictionary named
'cif_core.dic' version 2.4.1 from 2010-06-29.

Automatic conversion script
Id: cif_fix_values 3392 2015-05-12 13:50:21Z andrius 
;
_cod_original_cell_volume 1081.050(19)
_cod_original_sg_symbol_H-M P-1
_cod_database_code 1519803

loop_
_symmetry_equiv_pos_as_xyz
'x, y, z'
'-x, -y, -z'

loop_
_atom_site_label
_atom_site_type_symbol
_atom_site_fract_x
_atom_site_fract_y
_atom_site_fract_z
_atom_site_U_iso_or_equiv
_atom_site_adp_type
_atom_site_occupancy
_atom_site_symmetry_multiplicity
_atom_site_calc_flag
_atom_site_refinement_flags
_atom_site_disorder_assembly
_atom_site_disorder_group
C1 C 0.6886(2) 0.0162(2) 0.10059(12) 0.0165(3) Uani 1 1 d . . .
H1A H 0.7691 0.0620 0.1535 0.020 Uiso 1 1 calc R . .
H1B H 0.7501 0.0082 0.0473 0.020 Uiso 1 1 calc R . .
C2 C 0.5985(2) -0.1409(2) 0.11640(12) 0.0165(3) Uani 1 1 d . . .
H2A H 0.6798 -0.2070 0.1258 0.020 Uiso 1 1 calc R . .
H2B H 0.5217 -0.1872 0.0622 0.020 Uiso 1 1 calc R . .
C3 C 0.5013(2) -0.1357(2) 0.19745(12) 0.0146(3) Uani 1 1 d . . .
H3A H 0.4430 -0.2407 0.2048 0.018 Uiso 1 1 calc R . .
H3B H 0.5783 -0.0956 0.2525 0.018 Uiso 1 1 calc R . .
N1 N 0.55555(19) 0.24277(17) 0.24590(10) 0.0157(3) Uani 1 1 d . . .
N2 N 0.38470(19) 0.46916(17) 0.22698(11) 0.0187(3) Uani 1 1 d . . .
N3 N 0.30421(18) 0.20641(16) 0.11091(10) 0.0143(3) Uani 1 1 d . . .
N4 N 0.37685(17) -0.03468(16) 0.18549(10) 0.0127(3) Uani 1 1 d . . .
N5 N 0.1240(2) 0.04964(19) 0.26091(11) 0.0219(3) Uani 1 1 d . . .
N6 N 0.0706(2) -0.09804(18) 0.40921(10) 0.0186(3) Uani 1 1 d . . .
N7 N 0.18274(19) -0.23781(17) 0.26610(10) 0.0162(3) Uani 1 1 d . . .
O1 O 0.56813(15) 0.11344(14) 0.08580(8) 0.0148(2) Uani 1 1 d . . .
P1 P 0.45007(5) 0.14100(5) 0.15872(3) 0.01154(10) Uani 1 1 d . . .
P2 P 0.54551(5) 0.41558(5) 0.26566(3) 0.01297(10) Uani 1 1 d . . .
P3 P 0.27172(5) 0.36948(5) 0.14298(3) 0.01349(10) Uani 1 1 d . . .
P4 P 0.18755(5) -0.09105(5) 0.21385(3) 0.01326(10) Uani 1 1 d . . .
P5 P 0.07357(5) 0.05120(5) 0.35985(3) 0.01384(10) Uani 1 1 d . . .
P6 P 0.16659(6) -0.22170(5) 0.37032(3) 0.01482(10) Uani 1 1 d . . .
Cl1 Cl 0.58490(6) 0.47538(5) 0.39800(3) 0.02256(11) Uani 1 1 d . . .
Cl2 Cl 0.74320(5) 0.55172(5) 0.22510(3) 0.02213(11) Uani 1 1 d . . .
Cl3 Cl 0.28313(6) 0.49246(5) 0.03765(3) 0.02479(11) Uani 1 1 d . . .
Cl4 Cl 0.03662(5) 0.35477(5) 0.16431(3) 0.02323(11) Uani 1 1 d . . .
Cl5 Cl 0.04453(6) -0.16283(6) 0.09643(3) 0.02379(11) Uani 1 1 d . . .
Cl6 Cl 0.22045(6) 0.22899(6) 0.43671(4) 0.02738(12) Uani 1 1 d . . .
Cl7 Cl -0.14531(5) 0.10992(6) 0.36095(3) 0.02228(11) Uani 1 1 d . . .
Cl8 Cl 0.39325(6) -0.18348(6) 0.43910(3) 0.02761(12) Uani 1 1 d . . .
Cl9 Cl 0.06344(6) -0.42359(5) 0.40448(3) 0.02345(11) Uani 1 1 d . . .

loop_
_atom_site_aniso_label
_atom_site_aniso_U_11
_atom_site_aniso_U_22
_atom_site_aniso_U_33
_atom_site_aniso_U_23
_atom_site_aniso_U_13
_atom_site_aniso_U_12
C1 0.0150(8) 0.0171(8) 0.0198(8) 0.0046(7) 0.0052(6) 0.0064(7)
C2 0.0189(8) 0.0128(8) 0.0200(8) 0.0037(7) 0.0047(7) 0.0068(7)
C3 0.0149(8) 0.0124(8) 0.0185(8) 0.0050(6) 0.0020(6) 0.0062(6)
N1 0.0192(7) 0.0116(7) 0.0156(7) -0.0011(5) -0.0031(6) 0.0049(6)
N2 0.0166(7) 0.0140(7) 0.0244(8) -0.0042(6) -0.0028(6) 0.0060(6)
N3 0.0163(7) 0.0108(7) 0.0158(7) 0.0012(5) -0.0002(5) 0.0039(5)
N4 0.0128(7) 0.0092(6) 0.0173(7) 0.0024(5) 0.0032(5) 0.0038(5)
N5 0.0353(9) 0.0188(8) 0.0190(8) 0.0083(6) 0.0144(7) 0.0154(7)
N6 0.0240(8) 0.0190(8) 0.0153(7) 0.0044(6) 0.0069(6) 0.0073(6)
N7 0.0214(8) 0.0117(7) 0.0173(7) 0.0035(6) 0.0071(6) 0.0042(6)
O1 0.0182(6) 0.0124(6) 0.0156(6) 0.0041(5) 0.0047(5) 0.0053(5)
P1 0.0144(2) 0.0083(2) 0.0120(2) 0.00096(15) 0.00103(16) 0.00287(16)
P2 0.0139(2) 0.0102(2) 0.0143(2) -0.00073(16) 0.00022(16) 0.00282(16)
P3 0.0129(2) 0.0101(2) 0.0178(2) 0.00152(16) 0.00053(16) 0.00345(16)
P4 0.0155(2) 0.0128(2) 0.0131(2) 0.00289(16) 0.00466(16) 0.00476(16)
P5 0.0149(2) 0.0147(2) 0.0134(2) 0.00197(16) 0.00387(16) 0.00517(17)
P6 0.0164(2) 0.0131(2) 0.0158(2) 0.00487(17) 0.00328(16) 0.00303(17)
Cl1 0.0261(2) 0.0230(2) 0.0153(2) -0.00533(17) 0.00123(17) 0.00110(18)
Cl2 0.0179(2) 0.0202(2) 0.0291(2) 0.00946(18) 0.00479(17) 0.00182(17)
Cl3 0.0316(3) 0.0186(2) 0.0266(2) 0.01092(18) 0.00274(19) 0.00746(19)
Cl4 0.0133(2) 0.0220(2) 0.0351(3) 0.00235(19) 0.00338(17) 0.00557(17)
Cl5 0.0171(2) 0.0329(3) 0.0188(2) 0.00222(18) -0.00111(16) 0.00059(18)
Cl6 0.0224(2) 0.0209(2) 0.0344(3) -0.00468(19) -0.00165(19) -0.00014(18)
Cl7 0.0167(2) 0.0336(3) 0.0188(2) 0.00051(18) 0.00208(16) 0.01185(18)
Cl8 0.0212(2) 0.0285(3) 0.0316(3) 0.0031(2) -0.00568(19) 0.00523(19)
Cl9 0.0299(2) 0.0168(2) 0.0242(2) 0.00986(17) 0.00663(18) 0.00104(18)

loop_
_atom_type_symbol
_atom_type_description
_atom_type_scat_dispersion_real
_atom_type_scat_dispersion_imag
_atom_type_scat_source
C C 0.0033 0.0016 'International Tables Vol C Tables 4.2.6.8 and 6.1.1.4'
H H 0.0000 0.0000 'International Tables Vol C Tables 4.2.6.8 and 6.1.1.4'
N N 0.0061 0.0033 'International Tables Vol C Tables 4.2.6.8 and 6.1.1.4'
O O 0.0106 0.0060 'International Tables Vol C Tables 4.2.6.8 and 6.1.1.4'
P P 0.1023 0.0942 'International Tables Vol C Tables 4.2.6.8 and 6.1.1.4'
Cl Cl 0.1484 0.1585 'International Tables Vol C Tables 4.2.6.8 and 6.1.1.4'

loop_
_geom_angle_atom_site_label_1
_geom_angle_atom_site_label_2
_geom_angle_atom_site_label_3
_geom_angle
_geom_angle_site_symmetry_1
_geom_angle_site_symmetry_3
O1 C1 C2 109.11(14) . .
C1 C2 C3 112.24(14) . .
N4 C3 C2 110.50(14) . .
P2 N1 P1 119.72(9) . .
P2 N2 P3 118.98(9) . .
P3 N3 P1 121.85(9) . .
C3 N4 P4 119.49(11) . .
C3 N4 P1 116.21(11) . .
P4 N4 P1 123.63(9) . .
P5 N5 P4 121.53(10) . .
P5 N6 P6 118.08(10) . .
P6 N7 P4 118.79(9) . .
C1 O1 P1 120.37(11) . .
O1 P1 N3 106.98(7) . .
O1 P1 N1 109.52(8) . .
N3 P1 N1 117.13(8) . .
O1 P1 N4 103.69(7) . .
N3 P1 N4 109.91(8) . .
N1 P1 N4 108.77(8) . .
N1 P2 N2 118.80(8) . .
N1 P2 Cl1 108.75(6) . .
N2 P2 Cl1 109.07(6) . .
N1 P2 Cl2 110.30(6) . .
N2 P2 Cl2 107.75(7) . .
Cl1 P2 Cl2 100.64(3) . .
N3 P3 N2 119.06(8) . .
N3 P3 Cl4 110.45(6) . .
N2 P3 Cl4 108.40(6) . .
N3 P3 Cl3 108.01(6) . .
N2 P3 Cl3 108.62(7) . .
Cl4 P3 Cl3 100.71(3) . .
N7 P4 N5 117.72(8) . .
N7 P4 N4 108.87(8) . .
N5 P4 N4 110.68(8) . .
N7 P4 Cl5 106.28(6) . .
N5 P4 Cl5 107.48(7) . .
N4 P4 Cl5 104.97(6) . .
N5 P5 N6 118.64(8) . .
N5 P5 Cl7 108.71(7) . .
N6 P5 Cl7 109.18(6) . .
N5 P5 Cl6 108.72(7) . .
N6 P5 Cl6 108.79(6) . .
Cl7 P5 Cl6 101.43(3) . .
N7 P6 N6 118.13(8) . .
N7 P6 Cl9 109.03(6) . .
N6 P6 Cl9 108.48(6) . .
N7 P6 Cl8 109.40(6) . .
N6 P6 Cl8 108.68(7) . .
Cl9 P6 Cl8 101.89(3) . .

loop_
_geom_bond_atom_site_label_1
_geom_bond_atom_site_label_2
_geom_bond_distance
_geom_bond_site_symmetry_2
C1 O1 1.464(2) .
C1 C2 1.508(2) .
C2 C3 1.520(2) .
C3 N4 1.510(2) .
N1 P2 1.5680(15) .
N1 P1 1.6018(15) .
N2 P2 1.5845(15) .
N2 P3 1.5851(15) .
N3 P3 1.5755(14) .
N3 P1 1.5885(15) .
N4 P4 1.6574(15) .
N4 P1 1.6711(15) .
N5 P5 1.5775(16) .
N5 P4 1.5887(16) .
N6 P5 1.5850(16) .
N6 P6 1.5837(16) .
N7 P6 1.5771(15) .
N7 P4 1.5884(15) .
O1 P1 1.5656(13) .
P2 Cl1 1.9883(6) .
P2 Cl2 2.0187(6) .
P3 Cl4 1.9842(6) .
P3 Cl3 2.0085(6) .
P4 Cl5 2.0097(6) .
P5 Cl7 1.9871(6) .
P5 Cl6 1.9976(7) .
P6 Cl9 1.9769(6) .
P6 Cl8 2.0122(7) .
